data_6000642
loop_
_publ_author_name
'Omar, M. S.'

_publ_section_title
;
 A triclinic superlattice structure for the bended sphalerite unit cell of
 the compound Cu2GeSe3
;
_journal_name_full 'Arab Gulf Journal of Scientific Research'
_journal_page_first 353
_journal_page_last 359
_journal_volume 15
_journal_year 1998
_chemical_formula_sum 'Cu2 Ge Se3'
_space_group_name_H-M_alt 'P -1'
_cell_angle_alpha 90.039
_cell_angle_beta 89.592
_cell_angle_gamma 89.945
_cell_length_a 3.9381
_cell_length_b 22.3796
_cell_length_c 11.5626
_cell_volume 1019.02
_cod_database_code 6000642

loop_
_atom_site_label
_atom_site_fract_x
_atom_site_fract_y
_atom_site_fract_z
? ? ? ?
